data_7235910
loop_
_publ_author_name
'Li, Ya-Nan'
'Huo, Li-Hua'
'Deng, Zhao-Peng'
'Xie, Xin-Yu'
'Zhu, Zhi-Biao'
'Gao, Shan'

_publ_section_title
;
 Nature of reactant and influence of water on the supramolecular patterns
 and luminescent properties of organic salts comprising
 (1,1&#x2032;-biphenyl)-4,4&#x2032;-disulfonate and triphenylmethanaminium
;
_journal_issue 52
_journal_name_full 'RSC Advances'
_journal_page_first 41692
_journal_paper_doi 10.1039/C5RA04497A
_journal_volume 5
_journal_year 2015
_chemical_formula_moiety 'C12 H8 O6 S2, 2(C19 H18 N), 2(C5 H12 O)'
_chemical_formula_sum 'C60 H68 N2 O8 S2'
_chemical_formula_weight 1009.28
_space_group_IT_number 2
_space_group_name_Hall '-P 1'
_space_group_name_H-M_alt 'P -1'
_symmetry_cell_setting triclinic
_symmetry_space_group_name_Hall '-P 1'
_symmetry_space_group_name_H-M 'P -1'
_atom_sites_solution_hydrogens geom
_atom_sites_solution_primary direct
_atom_sites_solution_secondary difmap
_audit_creation_method SHELXL-97
_audit_update_record
;
2015-01-22 deposited with the CCDC.
2015-04-22 downloaded from the CCDC.
;
_cell_angle_alpha 103.561(6)
_cell_angle_beta 92.449(6)
_cell_angle_gamma 92.814(5)
_cell_formula_units_Z 1
_cell_length_a 10.4668(7)
_cell_length_b 11.3787(7)
_cell_length_c 11.8377(8)
_cell_measurement_reflns_used 1485
_cell_measurement_temperature 293(2)
_cell_measurement_theta_max 27.56
_cell_measurement_theta_min 3.33
_cell_volume 1366.76(16)
_computing_cell_refinement
;
CrysAlis Pro (Agilent, 2013)
;
_computing_data_collection
;
CrysAlis Pro (Agilent, 2013)
;
_computing_data_reduction
;
CrysAlis Pro (Agilent, 2013)
;
_computing_molecular_graphics '(K. Brandenburg, Diamond 3.1, 2009)'
_computing_publication_material '(K. Brandenburg, Diamond 3.1, 2009)'
_computing_structure_refinement 'SHELXL-97 (Sheldrick, 1997)'
_computing_structure_solution 'SHELXS-97 (Sheldrick, 1990)'
_diffrn_ambient_temperature 293(2)
_diffrn_detector_area_resol_mean 16.1954
_diffrn_measured_fraction_theta_full 0.998
_diffrn_measured_fraction_theta_max 0.998
_diffrn_measurement_device_type 'Xcalibur, Eos'
_diffrn_measurement_method '\w scans'
_diffrn_radiation_monochromator graphite
_diffrn_radiation_source 'Enhance (Mo) X-ray Source'
_diffrn_radiation_type MoK\a
_diffrn_radiation_wavelength 0.71073
_diffrn_reflns_av_R_equivalents 0.0241
_diffrn_reflns_av_sigmaI/netI 0.0572
_diffrn_reflns_limit_h_max 12
_diffrn_reflns_limit_h_min -12
_diffrn_reflns_limit_k_max 13
_diffrn_reflns_limit_k_min -13
_diffrn_reflns_limit_l_max 9
_diffrn_reflns_limit_l_min -14
_diffrn_reflns_number 6686
_diffrn_reflns_theta_full 25.01
_diffrn_reflns_theta_max 25.01
_diffrn_reflns_theta_min 3.33
_exptl_absorpt_coefficient_mu 0.153
_exptl_absorpt_correction_T_max 0.9789
_exptl_absorpt_correction_T_min 0.9715
_exptl_absorpt_correction_type multi-scan
_exptl_absorpt_process_details
; 
CrysAlis Pro (Agilent, 2013)
Empirical absorption correction using spherical harmonics,
 implemented in SCALE3 ABSPACK scaling algorithm. 
;
_exptl_crystal_colour colorless
_exptl_crystal_density_diffrn 1.226
_exptl_crystal_density_method 'not measured'
_exptl_crystal_description prism
_exptl_crystal_F_000 538
_exptl_crystal_size_max 0.19
_exptl_crystal_size_mid 0.16
_exptl_crystal_size_min 0.14
_refine_diff_density_max 0.420
_refine_diff_density_min -0.269
_refine_diff_density_rms 0.041
_refine_ls_extinction_method none
_refine_ls_goodness_of_fit_ref 1.015
_refine_ls_hydrogen_treatment mixed
_refine_ls_matrix_type full
_refine_ls_number_parameters 352
_refine_ls_number_reflns 4805
_refine_ls_number_restraints 17
_refine_ls_restrained_S_all 1.023
_refine_ls_R_factor_all 0.0970
_refine_ls_R_factor_gt 0.0639
_refine_ls_shift/su_max 0.000
_refine_ls_shift/su_mean 0.000
_refine_ls_structure_factor_coef Fsqd
_refine_ls_weighting_details 'calc w=1/[\s^2^(Fo^2^)+(0.0651P)^2^+0.4340P] where P=(Fo^2^+2Fc^2^)/3'
_refine_ls_weighting_scheme calc
_refine_ls_wR_factor_gt 0.1417
_refine_ls_wR_factor_ref 0.1570
_reflns_number_gt 3306
_reflns_number_total 4805
_reflns_threshold_expression >2sigma(I)
_cod_data_source_file c5ra04497a2.cif
_cod_data_source_block 6
_cod_database_code 7235910

loop_
_symmetry_equiv_pos_as_xyz
'x, y, z'
'-x, -y, -z'

loop_
_atom_site_label
_atom_site_type_symbol
_atom_site_fract_x
_atom_site_fract_y
_atom_site_fract_z
_atom_site_U_iso_or_equiv
_atom_site_adp_type
_atom_site_occupancy
_atom_site_symmetry_multiplicity
_atom_site_calc_flag
_atom_site_refinement_flags
_atom_site_disorder_assembly
_atom_site_disorder_group
S1 S 0.13279(7) 0.64881(6) 0.92542(7) 0.0451(2) Uani 1 1 d . . .
O1 O 0.12654(19) 0.60855(18) 1.03266(17) 0.0533(5) Uani 1 1 d . . .
O2 O 0.0159(2) 0.6975(2) 0.8922(2) 0.0668(6) Uani 1 1 d . . .
O3 O 0.1781(2) 0.55662(18) 0.83174(18) 0.0619(6) Uani 1 1 d . . .
O4 O -0.2233(3) 0.7147(3) 0.9876(2) 0.0814(8) Uani 1 1 d D . .
H4O H -0.155(3) 0.706(4) 0.951(4) 0.122 Uiso 1 1 d D . .
N1 N -0.0732(2) 0.6745(2) 1.17387(19) 0.0406(6) Uani 1 1 d D . .
H1N1 H -0.104(2) 0.6055(15) 1.183(2) 0.061 Uiso 1 1 d D . .
H1N2 H -0.0020(14) 0.659(2) 1.138(2) 0.061 Uiso 1 1 d D . .
H1N3 H -0.1253(18) 0.694(2) 1.1224(18) 0.061 Uiso 1 1 d D . .
C1 C -0.0572(3) 0.7715(2) 1.2857(2) 0.0409(7) Uani 1 1 d . . .
C2 C -0.1912(3) 0.8134(3) 1.3148(2) 0.0477(7) Uani 1 1 d . . .
C3 C -0.2935(3) 0.7298(4) 1.3044(3) 0.0689(10) Uani 1 1 d . . .
H3A H -0.2806 0.6477 1.2789 0.083 Uiso 1 1 calc R . .
C4 C -0.4150(4) 0.7659(5) 1.3312(4) 0.0910(13) Uani 1 1 d . . .
H4A H -0.4834 0.7086 1.3227 0.109 Uiso 1 1 calc R . .
C5 C -0.4343(5) 0.8860(6) 1.3701(4) 0.0959(16) Uani 1 1 d . . .
H5A H -0.5159 0.9106 1.3884 0.115 Uiso 1 1 calc R . .
C6 C -0.3350(5) 0.9694(4) 1.3821(3) 0.0868(14) Uani 1 1 d . . .
H6A H -0.3490 1.0511 1.4090 0.104 Uiso 1 1 calc R . .
C7 C -0.2130(4) 0.9348(3) 1.3549(3) 0.0635(9) Uani 1 1 d . . .
H7A H -0.1455 0.9931 1.3636 0.076 Uiso 1 1 calc R . .
C8 C 0.0313(3) 0.8733(2) 1.2622(2) 0.0432(7) Uani 1 1 d . . .
C9 C 0.1406(3) 0.9168(3) 1.3303(3) 0.0580(8) Uani 1 1 d . . .
H9A H 0.1631 0.8829 1.3921 0.070 Uiso 1 1 calc R . .
C10 C 0.2179(4) 1.0103(3) 1.3085(4) 0.0723(10) Uani 1 1 d . . .
H10A H 0.2914 1.0390 1.3559 0.087 Uiso 1 1 calc R . .
C11 C 0.1868(4) 1.0604(3) 1.2182(3) 0.0740(11) Uani 1 1 d . . .
H11A H 0.2395 1.1224 1.2029 0.089 Uiso 1 1 calc R . .
C12 C 0.0777(4) 1.0190(3) 1.1499(3) 0.0753(11) Uani 1 1 d . . .
H12A H 0.0557 1.0540 1.0888 0.090 Uiso 1 1 calc R . .
C13 C 0.0001(4) 0.9257(3) 1.1710(3) 0.0614(9) Uani 1 1 d . . .
H13A H -0.0736 0.8979 1.1237 0.074 Uiso 1 1 calc R . .
C14 C 0.0005(3) 0.7162(2) 1.3805(2) 0.0442(7) Uani 1 1 d . . .
C15 C -0.0312(3) 0.7542(3) 1.4948(3) 0.0591(9) Uani 1 1 d . . .
H15A H -0.0922 0.8114 1.5135 0.071 Uiso 1 1 calc R . .
C16 C 0.0254(4) 0.7092(4) 1.5816(3) 0.0724(10) Uani 1 1 d . . .
H16A H 0.0024 0.7360 1.6580 0.087 Uiso 1 1 calc R . .
C17 C 0.1152(4) 0.6254(4) 1.5558(4) 0.0803(12) Uani 1 1 d . . .
H17A H 0.1537 0.5949 1.6143 0.096 Uiso 1 1 calc R . .
C18 C 0.1479(4) 0.5868(4) 1.4435(4) 0.0816(12) Uani 1 1 d . . .
H18A H 0.2093 0.5298 1.4258 0.098 Uiso 1 1 calc R . .
C19 C 0.0916(3) 0.6307(3) 1.3560(3) 0.0642(9) Uani 1 1 d . . .
H19A H 0.1148 0.6029 1.2798 0.077 Uiso 1 1 calc R . .
C20 C 0.2518(3) 0.7687(2) 0.9530(2) 0.0392(7) Uani 1 1 d . . .
C21 C 0.3428(4) 0.7804(3) 1.0410(3) 0.0749(11) Uani 1 1 d . . .
H21A H 0.3400 0.7268 1.0894 0.090 Uiso 1 1 calc R . .
C22 C 0.4388(4) 0.8704(3) 1.0590(3) 0.0768(12) Uani 1 1 d . . .
H22A H 0.5002 0.8762 1.1196 0.092 Uiso 1 1 calc R . .
C23 C 0.4471(3) 0.9522(2) 0.9906(2) 0.0384(6) Uani 1 1 d . . .
C24 C 0.3527(3) 0.9404(3) 0.9048(3) 0.0693(10) Uani 1 1 d . . .
H24A H 0.3538 0.9949 0.8572 0.083 Uiso 1 1 calc R . .
C25 C 0.2560(3) 0.8508(3) 0.8864(3) 0.0707(11) Uani 1 1 d . . .
H25A H 0.1927 0.8464 0.8276 0.085 Uiso 1 1 calc R . .
C26 C -0.317(3) 0.620(2) 0.9426(16) 0.115(3) Uani 0.50 1 d PD A 1
H26A H -0.3824 0.6177 0.9978 0.138 Uiso 0.50 1 calc PR A 1
H26B H -0.2786 0.5424 0.9243 0.138 Uiso 0.50 1 calc PR A 1
C26' C -0.328(2) 0.628(2) 0.9669(15) 0.115(3) Uani 0.50 1 d PD A 2
H26C H -0.3990 0.6688 1.0060 0.138 Uiso 0.50 1 calc PR A 2
H26D H -0.3060 0.5669 1.0077 0.138 Uiso 0.50 1 calc PR A 2
C27 C -0.3723(16) 0.6500(11) 0.8343(14) 0.170(5) Uani 0.50 1 d PD A 1
H27A H -0.4120 0.7266 0.8575 0.204 Uiso 0.50 1 calc PR A 1
H27B H -0.3017 0.6628 0.7873 0.204 Uiso 0.50 1 calc PR A 1
C27' C -0.3802(16) 0.5622(10) 0.8482(11) 0.170(5) Uani 0.50 1 d PD A 2
H27C H -0.3178 0.5072 0.8118 0.204 Uiso 0.50 1 calc PR A 2
H27D H -0.4572 0.5141 0.8555 0.204 Uiso 0.50 1 calc PR A 2
C28 C -0.4641(14) 0.5654(12) 0.7615(11) 0.163(4) Uani 0.50 1 d PD A 1
H28A H -0.5445 0.5668 0.7996 0.195 Uiso 0.50 1 calc PR A 1
H28B H -0.4340 0.4845 0.7504 0.195 Uiso 0.50 1 calc PR A 1
C28' C -0.4098(16) 0.6427(12) 0.7746(12) 0.163(4) Uani 0.50 1 d PD A 2
H28C H -0.3317 0.6601 0.7388 0.195 Uiso 0.50 1 calc PR A 2
H28D H -0.4326 0.7184 0.8246 0.195 Uiso 0.50 1 calc PR A 2
C29 C -0.486(3) 0.595(4) 0.6451(19) 0.178(7) Uani 0.50 1 d PD A 1
H29A H -0.4038 0.5913 0.6101 0.214 Uiso 0.50 1 calc PR A 1
H29D H -0.5406 0.5283 0.5978 0.214 Uiso 0.50 1 calc PR A 1
C29' C -0.514(2) 0.605(4) 0.6790(18) 0.178(7) Uani 0.50 1 d PD A 2
H29B H -0.5053 0.5227 0.6340 0.214 Uiso 0.50 1 calc PR A 2
H29C H -0.5983 0.6117 0.7091 0.214 Uiso 0.50 1 calc PR A 2
C30 C -0.542(4) 0.708(5) 0.630(5) 0.155(9) Uani 0.50 1 d PD A 1
H30A H -0.5562 0.7042 0.5481 0.233 Uiso 0.50 1 calc PR A 1
H30B H -0.4832 0.7763 0.6639 0.233 Uiso 0.50 1 calc PR A 1
H30C H -0.6215 0.7180 0.6668 0.233 Uiso 0.50 1 calc PR A 1
C30' C -0.485(4) 0.696(5) 0.610(5) 0.155(9) Uani 0.50 1 d PD A 2
H30D H -0.5399 0.6777 0.5401 0.233 Uiso 0.50 1 calc PR A 2
H30E H -0.3973 0.6932 0.5899 0.233 Uiso 0.50 1 calc PR A 2
H30F H -0.5002 0.7752 0.6552 0.233 Uiso 0.50 1 calc PR A 2

loop_
_atom_site_aniso_label
_atom_site_aniso_U_11
_atom_site_aniso_U_22
_atom_site_aniso_U_33
_atom_site_aniso_U_23
_atom_site_aniso_U_13
_atom_site_aniso_U_12
S1 0.0459(5) 0.0356(4) 0.0515(5) 0.0075(3) 0.0062(3) -0.0099(3)
O1 0.0572(13) 0.0493(12) 0.0565(13) 0.0186(10) 0.0148(10) -0.0071(10)
O2 0.0462(13) 0.0622(14) 0.0937(17) 0.0272(13) -0.0095(12) -0.0108(11)
O3 0.0777(16) 0.0405(12) 0.0601(13) -0.0021(10) 0.0204(12) -0.0136(11)
O4 0.0717(18) 0.096(2) 0.0741(18) 0.0162(15) -0.0057(14) 0.0102(17)
N1 0.0487(14) 0.0337(12) 0.0370(13) 0.0038(10) 0.0031(11) -0.0009(11)
C1 0.0525(18) 0.0358(15) 0.0327(14) 0.0046(12) 0.0017(13) 0.0042(13)
C2 0.058(2) 0.0519(19) 0.0333(15) 0.0074(14) 0.0045(14) 0.0127(16)
C3 0.061(2) 0.074(2) 0.070(2) 0.0104(19) 0.0165(19) 0.0093(19)
C4 0.060(3) 0.126(4) 0.084(3) 0.014(3) 0.021(2) 0.015(3)
C5 0.080(3) 0.151(5) 0.063(3) 0.023(3) 0.018(2) 0.061(3)
C6 0.110(4) 0.095(3) 0.060(2) 0.016(2) 0.013(3) 0.059(3)
C7 0.080(3) 0.060(2) 0.0507(19) 0.0094(16) 0.0044(18) 0.0260(19)
C8 0.0566(19) 0.0321(15) 0.0369(15) 0.0005(12) 0.0004(14) 0.0011(13)
C9 0.065(2) 0.0475(18) 0.061(2) 0.0146(16) -0.0056(17) -0.0026(16)
C10 0.064(2) 0.061(2) 0.089(3) 0.019(2) -0.010(2) -0.0123(18)
C11 0.090(3) 0.049(2) 0.080(3) 0.015(2) 0.005(2) -0.019(2)
C12 0.121(3) 0.050(2) 0.056(2) 0.0212(17) -0.001(2) -0.016(2)
C13 0.088(3) 0.0471(18) 0.0468(18) 0.0133(15) -0.0141(17) -0.0160(17)
C14 0.0521(18) 0.0374(15) 0.0431(17) 0.0109(13) -0.0019(14) -0.0002(14)
C15 0.073(2) 0.062(2) 0.0426(18) 0.0134(16) 0.0005(16) 0.0077(18)
C16 0.093(3) 0.083(3) 0.0443(19) 0.0231(19) -0.0038(19) 0.001(2)
C17 0.093(3) 0.088(3) 0.068(3) 0.041(2) -0.017(2) -0.001(2)
C18 0.087(3) 0.085(3) 0.081(3) 0.033(2) -0.010(2) 0.030(2)
C19 0.076(2) 0.066(2) 0.055(2) 0.0180(18) 0.0034(18) 0.0221(19)
C20 0.0382(15) 0.0357(15) 0.0431(16) 0.0086(13) 0.0046(13) -0.0023(12)
C21 0.083(3) 0.070(2) 0.080(2) 0.049(2) -0.024(2) -0.033(2)
C22 0.081(3) 0.079(2) 0.076(2) 0.047(2) -0.036(2) -0.043(2)
C23 0.0406(16) 0.0322(14) 0.0421(15) 0.0091(12) 0.0042(13) -0.0042(12)
C24 0.067(2) 0.069(2) 0.083(2) 0.051(2) -0.0266(19) -0.0285(18)
C25 0.065(2) 0.075(2) 0.078(2) 0.044(2) -0.0317(19) -0.0311(19)
C26 0.103(5) 0.103(4) 0.133(8) 0.027(5) -0.047(5) -0.001(4)
C26' 0.103(5) 0.103(4) 0.133(8) 0.027(5) -0.047(5) -0.001(4)
C27 0.230(10) 0.085(6) 0.173(9) 0.017(8) -0.124(8) -0.020(8)
C27' 0.230(10) 0.085(6) 0.173(9) 0.017(8) -0.124(8) -0.020(8)
C28 0.205(11) 0.147(9) 0.135(7) 0.069(7) -0.076(7) -0.105(7)
C28' 0.205(11) 0.147(9) 0.135(7) 0.069(7) -0.076(7) -0.105(7)
C29 0.240(13) 0.209(11) 0.083(13) 0.023(13) -0.006(11) 0.059(12)
C29' 0.240(13) 0.209(11) 0.083(13) 0.023(13) -0.006(11) 0.059(12)
C30 0.18(3) 0.187(12) 0.109(17) 0.054(13) 0.010(18) 0.02(2)
C30' 0.18(3) 0.187(12) 0.109(17) 0.054(13) 0.010(18) 0.02(2)

loop_
_atom_type_symbol
_atom_type_description
_atom_type_scat_dispersion_real
_atom_type_scat_dispersion_imag
_atom_type_scat_source
C C 0.0033 0.0016 'International Tables Vol C Tables 4.2.6.8 and 6.1.1.4'
H H 0.0000 0.0000 'International Tables Vol C Tables 4.2.6.8 and 6.1.1.4'
N N 0.0061 0.0033 'International Tables Vol C Tables 4.2.6.8 and 6.1.1.4'
O O 0.0106 0.0060 'International Tables Vol C Tables 4.2.6.8 and 6.1.1.4'
S S 0.1246 0.1234 'International Tables Vol C Tables 4.2.6.8 and 6.1.1.4'

loop_
_geom_angle_atom_site_label_1
_geom_angle_atom_site_label_2
_geom_angle_atom_site_label_3
_geom_angle
_geom_angle_site_symmetry_3
O2 S1 O1 113.68(13) .
O2 S1 O3 112.54(14) .
O1 S1 O3 111.97(13) .
O2 S1 C20 106.59(13) .
O1 S1 C20 105.83(13) .
O3 S1 C20 105.48(12) .
C26' O4 H4O 124(4) .
C26 O4 H4O 112(4) .
C1 N1 H1N1 113.3(18) .
C1 N1 H1N2 114.1(18) .
H1N1 N1 H1N2 106.0(14) .
C1 N1 H1N3 112.1(18) .
H1N1 N1 H1N3 105.9(14) .
H1N2 N1 H1N3 104.8(14) .
N1 C1 C14 108.4(2) .
N1 C1 C2 106.6(2) .
C14 C1 C2 111.0(2) .
N1 C1 C8 106.7(2) .
C14 C1 C8 111.9(2) .
C2 C1 C8 112.0(2) .
C3 C2 C7 118.1(3) .
C3 C2 C1 120.3(3) .
C7 C2 C1 121.6(3) .
C2 C3 C4 121.1(4) .
C2 C3 H3A 119.4 .
C4 C3 H3A 119.4 .
C5 C4 C3 119.7(4) .
C5 C4 H4A 120.1 .
C3 C4 H4A 120.1 .
C6 C5 C4 120.1(4) .
C6 C5 H5A 119.9 .
C4 C5 H5A 119.9 .
C5 C6 C7 120.8(4) .
C5 C6 H6A 119.6 .
C7 C6 H6A 119.6 .
C6 C7 C2 120.1(4) .
C6 C7 H7A 120.0 .
C2 C7 H7A 120.0 .
C9 C8 C13 118.2(3) .
C9 C8 C1 122.1(3) .
C13 C8 C1 119.7(3) .
C8 C9 C10 121.0(3) .
C8 C9 H9A 119.5 .
C10 C9 H9A 119.5 .
C11 C10 C9 120.2(4) .
C11 C10 H10A 119.9 .
C9 C10 H10A 119.9 .
C10 C11 C12 119.7(3) .
C10 C11 H11A 120.2 .
C12 C11 H11A 120.2 .
C11 C12 C13 120.5(3) .
C11 C12 H12A 119.8 .
C13 C12 H12A 119.8 .
C12 C13 C8 120.4(3) .
C12 C13 H13A 119.8 .
C8 C13 H13A 119.8 .
C15 C14 C19 117.6(3) .
C15 C14 C1 121.1(3) .
C19 C14 C1 121.2(3) .
C16 C15 C14 121.4(3) .
C16 C15 H15A 119.3 .
C14 C15 H15A 119.3 .
C17 C16 C15 120.1(3) .
C17 C16 H16A 119.9 .
C15 C16 H16A 119.9 .
C18 C17 C16 119.4(3) .
C18 C17 H17A 120.3 .
C16 C17 H17A 120.3 .
C17 C18 C19 121.0(4) .
C17 C18 H18A 119.5 .
C19 C18 H18A 119.5 .
C18 C19 C14 120.5(3) .
C18 C19 H19A 119.8 .
C14 C19 H19A 119.8 .
C25 C20 C21 118.2(3) .
C25 C20 S1 121.1(2) .
C21 C20 S1 120.7(2) .
C20 C21 C22 120.7(3) .
C20 C21 H21A 119.7 .
C22 C21 H21A 119.7 .
C23 C22 C21 122.1(3) .
C23 C22 H22A 119.0 .
C21 C22 H22A 119.0 .
C24 C23 C22 116.1(3) .
C24 C23 C23 122.3(3) 2_677
C22 C23 C23 121.6(3) 2_677
C23 C24 C25 122.2(3) .
C23 C24 H24A 118.9 .
C25 C24 H24A 118.9 .
C20 C25 C24 120.7(3) .
C20 C25 H25A 119.7 .
C24 C25 H25A 119.7 .
O4 C26 C27 104.2(9) .
O4 C26 H26A 110.9 .
C27 C26 H26A 110.9 .
O4 C26 H26B 110.9 .
C27 C26 H26B 110.9 .
H26A C26 H26B 108.9 .
O4 C26' C27' 123.9(14) .
O4 C26' H26C 106.3 .
C27' C26' H26C 106.3 .
O4 C26' H26D 106.3 .
C27' C26' H26D 106.3 .
H26C C26' H26D 106.4 .
C28 C27 C26 118.6(11) .
C28 C27 H27A 107.7 .
C26 C27 H27A 107.7 .
C28 C27 H27B 107.7 .
C26 C27 H27B 107.7 .
H27A C27 H27B 107.1 .
C28' C27' C26' 112.5(15) .
C28' C27' H27C 109.1 .
C26' C27' H27C 109.1 .
C28' C27' H27D 109.1 .
C26' C27' H27D 109.1 .
H27C C27' H27D 107.8 .
C27 C28 C29 111.4(16) .
C27 C28 H28A 109.3 .
C29 C28 H28A 109.3 .
C27 C28 H28B 109.3 .
C29 C28 H28B 109.3 .
H28A C28 H28B 108.0 .
C27' C28' C29' 119.5(17) .
C27' C28' H28C 107.4 .
C29' C28' H28C 107.4 .
C27' C28' H28D 107.4 .
C29' C28' H28D 107.4 .
H28C C28' H28D 107.0 .
C30 C29 C28 124(3) .
C30 C29 H29A 106.4 .
C28 C29 H29A 106.4 .
C30 C29 H29D 106.4 .
C28 C29 H29D 106.4 .
H29A C29 H29D 106.5 .
C30' C29' C28' 100(3) .
C30' C29' H29B 111.8 .
C28' C29' H29B 111.8 .
C30' C29' H29C 111.8 .
C28' C29' H29C 111.8 .
H29B C29' H29C 109.5 .
C29 C30 H30A 109.5 .
C29 C30 H30B 109.5 .
H30A C30 H30B 109.5 .
C29 C30 H30C 109.5 .
H30A C30 H30C 109.5 .
H30B C30 H30C 109.5 .
C29' C30' H30D 109.5 .
C29' C30' H30E 109.5 .
H30D C30' H30E 109.5 .
C29' C30' H30F 109.5 .
H30D C30' H30F 109.5 .
H30E C30' H30F 109.5 .

loop_
_geom_bond_atom_site_label_1
_geom_bond_atom_site_label_2
_geom_bond_distance
_geom_bond_site_symmetry_2
S1 O2 1.444(2) .
S1 O1 1.450(2) .
S1 O3 1.450(2) .
S1 C20 1.763(3) .
O4 C26' 1.409(9) .
O4 C26 1.410(8) .
O4 H4O 0.85(3) .
N1 C1 1.509(3) .
N1 H1N1 0.86(3) .
N1 H1N2 0.87(3) .
N1 H1N3 0.86(3) .
C1 C14 1.526(4) .
C1 C2 1.530(4) .
C1 C8 1.532(4) .
C2 C3 1.379(5) .
C2 C7 1.385(4) .
C3 C4 1.383(5) .
C3 H3A 0.9300 .
C4 C5 1.363(6) .
C4 H4A 0.9300 .
C5 C6 1.352(6) .
C5 H5A 0.9300 .
C6 C7 1.384(5) .
C6 H6A 0.9300 .
C7 H7A 0.9300 .
C8 C9 1.372(4) .
C8 C13 1.385(4) .
C9 C10 1.384(5) .
C9 H9A 0.9300 .
C10 C11 1.359(5) .
C10 H10A 0.9300 .
C11 C12 1.367(5) .
C11 H11A 0.9300 .
C12 C13 1.381(5) .
C12 H12A 0.9300 .
C13 H13A 0.9300 .
C14 C15 1.381(4) .
C14 C19 1.386(4) .
C15 C16 1.376(4) .
C15 H15A 0.9300 .
C16 C17 1.365(5) .
C16 H16A 0.9300 .
C17 C18 1.363(5) .
C17 H17A 0.9300 .
C18 C19 1.375(5) .
C18 H18A 0.9300 .
C19 H19A 0.9300 .
C20 C25 1.357(4) .
C20 C21 1.360(4) .
C21 C22 1.373(4) .
C21 H21A 0.9300 .
C22 C23 1.372(4) .
C22 H22A 0.9300 .
C23 C24 1.365(4) .
C23 C23 1.485(5) 2_677
C24 C25 1.374(4) .
C24 H24A 0.9300 .
C25 H25A 0.9300 .
C26 C27 1.503(10) .
C26 H26A 0.9700 .
C26 H26B 0.9700 .
C26' C27' 1.496(10) .
C26' H26C 0.9700 .
C26' H26D 0.9700 .
C27 C28 1.429(9) .
C27 H27A 0.9700 .
C27 H27B 0.9700 .
C27' C28' 1.440(9) .
C27' H27C 0.9700 .
C27' H27D 0.9700 .
C28 C29 1.503(10) .
C28 H28A 0.9700 .
C28 H28B 0.9700 .
C28' C29' 1.505(10) .
C28' H28C 0.9700 .
C28' H28D 0.9700 .
C29 C30 1.491(10) .
C29 H29A 0.9700 .
C29 H29D 0.9700 .
C29' C30' 1.489(10) .
C29' H29B 0.9700 .
C29' H29C 0.9700 .
C30 H30A 0.9600 .
C30 H30B 0.9600 .
C30 H30C 0.9600 .
C30' H30D 0.9600 .
C30' H30E 0.9600 .
C30' H30F 0.9600 .

loop_
_geom_hbond_atom_site_label_D
_geom_hbond_atom_site_label_H
_geom_hbond_atom_site_label_A
_geom_hbond_distance_DH
_geom_hbond_distance_HA
_geom_hbond_distance_DA
_geom_hbond_angle_DHA
_geom_hbond_site_symmetry_A
O4 H4O O2 0.85(3) 1.947(14) 2.788(3) 170(5) .
N1 H1N1 O3 0.86(3) 1.930(12) 2.785(3) 168(3) 2_567
N1 H1N2 O1 0.87(3) 1.896(12) 2.755(3) 167(3) .
N1 H1N3 O4 0.86(3) 1.926(12) 2.791(3) 169(2) .

loop_
_geom_torsion_atom_site_label_1
_geom_torsion_atom_site_label_2
_geom_torsion_atom_site_label_3
_geom_torsion_atom_site_label_4
_geom_torsion
_geom_torsion_site_symmetry_1
_geom_torsion_site_symmetry_4
N1 C1 C2 C3 44.1(3) . .
C14 C1 C2 C3 -73.8(3) . .
C8 C1 C2 C3 160.5(3) . .
N1 C1 C2 C7 -137.6(3) . .
C14 C1 C2 C7 104.5(3) . .
C8 C1 C2 C7 -21.3(4) . .
C7 C2 C3 C4 1.1(5) . .
C1 C2 C3 C4 179.5(3) . .
C2 C3 C4 C5 -0.9(6) . .
C3 C4 C5 C6 0.2(6) . .
C4 C5 C6 C7 0.3(7) . .
C5 C6 C7 C2 0.0(6) . .
C3 C2 C7 C6 -0.7(5) . .
C1 C2 C7 C6 -179.0(3) . .
N1 C1 C8 C9 -126.1(3) . .
C14 C1 C8 C9 -7.7(4) . .
C2 C1 C8 C9 117.6(3) . .
N1 C1 C8 C13 55.2(3) . .
C14 C1 C8 C13 173.6(3) . .
C2 C1 C8 C13 -61.1(3) . .
C13 C8 C9 C10 -0.1(5) . .
C1 C8 C9 C10 -178.9(3) . .
C8 C9 C10 C11 -0.4(5) . .
C9 C10 C11 C12 0.9(6) . .
C10 C11 C12 C13 -1.0(6) . .
C11 C12 C13 C8 0.4(5) . .
C9 C8 C13 C12 0.1(5) . .
C1 C8 C13 C12 178.9(3) . .
N1 C1 C14 C15 -146.6(3) . .
C2 C1 C14 C15 -29.9(4) . .
C8 C1 C14 C15 96.0(3) . .
N1 C1 C14 C19 36.8(4) . .
C2 C1 C14 C19 153.5(3) . .
C8 C1 C14 C19 -80.6(3) . .
C19 C14 C15 C16 0.1(5) . .
C1 C14 C15 C16 -176.6(3) . .
C14 C15 C16 C17 0.1(6) . .
C15 C16 C17 C18 -0.1(6) . .
C16 C17 C18 C19 -0.2(6) . .
C17 C18 C19 C14 0.4(6) . .
C15 C14 C19 C18 -0.4(5) . .
C1 C14 C19 C18 176.3(3) . .
O2 S1 C20 C25 -38.1(3) . .
O1 S1 C20 C25 -159.4(3) . .
O3 S1 C20 C25 81.7(3) . .
O2 S1 C20 C21 142.6(3) . .
O1 S1 C20 C21 21.3(3) . .
O3 S1 C20 C21 -97.5(3) . .
C25 C20 C21 C22 -2.3(6) . .
S1 C20 C21 C22 177.0(3) . .
C20 C21 C22 C23 0.4(6) . .
C21 C22 C23 C24 1.3(6) . .
C21 C22 C23 C23 -178.8(4) . 2_677
C22 C23 C24 C25 -1.1(5) . .
C23 C23 C24 C25 179.0(4) 2_677 .
C21 C20 C25 C24 2.5(5) . .
S1 C20 C25 C24 -176.8(3) . .
C23 C24 C25 C20 -0.8(6) . .
C26' O4 C26 C27 123(12) . .
C26 O4 C26' C27' -20(8) . .
O4 C26 C27 C28 174.9(17) . .
O4 C26' C27' C28' -53(3) . .
C26 C27 C28 C29 -167(3) . .
C26' C27' C28' C29' -152(2) . .
C27 C28 C29 C30 -64(4) . .
C27' C28' C29' C30' -165.2(19) . .
